data_7227807
loop_
_publ_author_name
'Hamdouni, Monia'
'Walha, Siwar'
'Duhayon, Carine'
'Kabadou, Ahlem'
'Sutter, Jean-Pascal'

_publ_section_title
;
 Hydrogen-bonded supramolecular architectures based on
 [Zr(C2O4)4]4&#x2212; anion and protonated polyamine cations
;
_journal_issue 12
_journal_name_full CrystEngComm
_journal_page_first 1633
_journal_paper_doi 10.1039/C6CE02547A
_journal_volume 19
_journal_year 2017
_chemical_formula_moiety 'C8 O16 Zr, 4(C5 H7 N2), 2(H2 O)'
_chemical_formula_sum 'C28 H32 N8 O18 Zr'
_chemical_formula_weight 859.82
_space_group_IT_number 13
_symmetry_cell_setting monoclinic
_symmetry_space_group_name_Hall '-P 2yac'
_symmetry_space_group_name_H-M 'P 1 2/n 1'
_atom_sites_solution_hydrogens difmap
_atom_sites_solution_primary other
_audit_update_record
;
2017-01-23 deposited with the CCDC.
2017-02-17 downloaded from the CCDC.
;
_cell_angle_alpha 90
_cell_angle_beta 90.3052(16)
_cell_angle_gamma 90
_cell_formula_units_Z 2
_cell_length_a 7.0194(4)
_cell_length_b 17.8877(10)
_cell_length_c 13.4593(8)
_cell_measurement_reflns_used 9789
_cell_measurement_temperature 100
_cell_measurement_theta_max 31
_cell_measurement_theta_min 2
_cell_volume 1689.94(17)
_computing_cell_refinement 'Apex2 (Bruker AXS, 2006)'
_computing_data_collection 'Apex2 (Bruker AXS, 2006)'
_computing_data_reduction 'Apex2 (Bruker AXS, 2006)'
_computing_molecular_graphics 'CAMERON (Watkin et al., 1996)'
_computing_publication_material 'CRYSTALS (Betteridge et al., 2003)'
_computing_structure_refinement 'CRYSTALS (Betteridge et al., 2003)'
_computing_structure_solution 'Superflip (Palatinus & Chapuis, 2007)'
_diffrn_ambient_temperature 100
_diffrn_measured_fraction_theta_full 0.996
_diffrn_measured_fraction_theta_max 0.996
_diffrn_measurement_device Area
_diffrn_measurement_device_type 'Bruker Kappa Apex2'
_diffrn_measurement_method '\f & \w scans'
_diffrn_radiation_monochromator graphite
_diffrn_radiation_type 'Mo K\a'
_diffrn_radiation_wavelength 0.71073
_diffrn_reflns_av_R_equivalents 0.026
_diffrn_reflns_limit_h_max 10
_diffrn_reflns_limit_h_min -9
_diffrn_reflns_limit_k_max 25
_diffrn_reflns_limit_k_min -25
_diffrn_reflns_limit_l_max 19
_diffrn_reflns_limit_l_min -19
_diffrn_reflns_number 53638
_diffrn_reflns_theta_full 30.520
_diffrn_reflns_theta_max 30.520
_diffrn_reflns_theta_min 2.277
_diffrn_standards_number 0
_exptl_absorpt_coefficient_mu 0.421
_exptl_absorpt_correction_T_max 0.94
_exptl_absorpt_correction_T_min 0.90
_exptl_absorpt_correction_type multi-scan
_exptl_absorpt_process_details 'SADABS (Siemens, 1996)'
_exptl_crystal_colour colorless
_exptl_crystal_density_diffrn 1.690
_exptl_crystal_density_method 'not measured'
_exptl_crystal_description block
_exptl_crystal_F_000 880
_exptl_crystal_size_max 0.150
_exptl_crystal_size_mid 0.150
_exptl_crystal_size_min 0.150
_refine_diff_density_max 0.48
_refine_diff_density_min -0.34
_refine_ls_extinction_method None
_refine_ls_goodness_of_fit_ref 1.0630
_refine_ls_hydrogen_treatment constr
_refine_ls_matrix_type full
_refine_ls_number_parameters 249
_refine_ls_number_reflns 5077
_refine_ls_number_restraints 0
_refine_ls_R_factor_all 0.0200
_refine_ls_R_factor_gt 0.0198
_refine_ls_shift/su_max 0.0019536
_refine_ls_shift/su_mean 0.0000831
_refine_ls_structure_factor_coef F
_refine_ls_weighting_details
;
 Method, part 1, Chebychev polynomial, (Watkin, 1994, Prince, 1982) 
 [weight] = 1.0/[A~0~*T~0~(x)+A~1~*T~1~(x) ... +A~n-1~]*T~n-1~(x)] 
 where A~i~ are the Chebychev coefficients listed below and x= Fcalc/Fmax 
 Method = Robust Weighting (Prince, 1982) 
 W = [weight] * [1-(deltaF/6*sigmaF)^2^]^2^ 
 A~i~ are: 
 0.118 0.871E-01 0.416E-01 
;
_refine_ls_weighting_scheme calc
_refine_ls_wR_factor_all 0.0206
_refine_ls_wR_factor_gt 0.0202
_refine_ls_wR_factor_ref 0.0201
_reflns_limit_h_max 10
_reflns_limit_h_min -10
_reflns_limit_k_max 25
_reflns_limit_k_min 0
_reflns_limit_l_max 19
_reflns_limit_l_min 0
_reflns_number_gt 5095
_reflns_number_total 5156
_reflns_threshold_expression I>2.0\s(I)
_oxford_refine_ls_r_factor_ref 0.0197
_oxford_reflns_number_all 5141
_oxford_reflns_threshold_expression_ref I>3.0\s(I)
_cod_data_source_file c6ce02547a2.cif
_cod_data_source_block 1
_cod_depositor_comments
;
The following automatic conversions were performed:

'_atom_sites_solution_primary' value 'Other' changed to 'other'
according to
/home/data/users/saulius/crontab/automatic-downloads/rss-feeds/RSC/lib/dictionaries/cif_core.dic
dictionary named 'cif_core.dic' version 2.4.2 from 2011-04-26.

Automatic conversion script
Id: cif_fix_values 4973 2017-02-22 13:04:09Z antanas 

 Adding full bibliography for 7227806--7227809.cif.
;
_cod_original_cell_volume 1689.94(10)
_cod_original_sg_symbol_Hall '-P 2yac '
_cod_original_sg_symbol_H-M 'P 1 2/n 1 '
_cod_original_formula_sum 'C28 H32 N8 O18 Zr1'
_cod_database_code 7227807

loop_
_symmetry_equiv_pos_as_xyz
x,y,z
-x,-y,-z
-x+1/2,y,-z+1/2
x+1/2,-y,z+1/2

loop_
_atom_site_label
_atom_site_type_symbol
_atom_site_fract_x
_atom_site_fract_y
_atom_site_fract_z
_atom_site_U_iso_or_equiv
_atom_site_occupancy
_atom_site_adp_type
_atom_site_refinement_flags_posn
_atom_site_refinement_flags_adp
O1 O 0.94459(7) 0.19118(3) 0.26468(4) 0.0122 1.0000 Uani . .
O2 O 1.00682(7) 0.32309(3) 0.33009(4) 0.0127 1.0000 Uani . .
O3 O 1.24369(8) 0.28537(3) 0.43101(4) 0.0152 1.0000 Uani . .
O4 O 1.16327(8) 0.13929(3) 0.36466(4) 0.0156 1.0000 Uani . .
O5 O 0.69964(8) 0.23925(3) 0.40266(4) 0.0118 1.0000 Uani . .
O6 O 0.64339(7) 0.37478(3) 0.34171(4) 0.0116 1.0000 Uani . .
O7 O 0.63302(8) 0.41805(3) 0.49800(4) 0.0150 1.0000 Uani . .
O8 O 0.64668(8) 0.27036(3) 0.56153(4) 0.0129 1.0000 Uani . .
O9 O 0.90579(11) 0.15643(4) 0.62564(6) 0.0315 1.0000 Uani . .
N1 N 0.60733(10) 0.06644(4) 0.35019(6) 0.0217 1.0000 Uani . .
N2 N 0.65113(10) -0.15096(4) 0.44429(5) 0.0174 1.0000 Uani . .
N3 N 0.54731(9) 0.39128(4) 0.69831(5) 0.0155 1.0000 Uani . .
N4 N 0.32622(10) 0.43547(4) 0.97365(5) 0.0156 1.0000 Uani . .
C1 C 1.07678(10) 0.19346(4) 0.33176(5) 0.0108 1.0000 Uani . .
C2 C 1.11769(10) 0.27418(4) 0.36902(5) 0.0108 1.0000 Uani . .
C3 C 0.66235(9) 0.28536(4) 0.47213(5) 0.0101 1.0000 Uani . .
C4 C 0.64327(9) 0.36728(4) 0.43658(5) 0.0103 1.0000 Uani . .
C5 C 0.63702(10) -0.07984(4) 0.41264(5) 0.0127 1.0000 Uani . .
C6 C 0.52497(11) -0.06074(5) 0.32843(6) 0.0174 1.0000 Uani . .
C7 C 0.51359(12) 0.01254(5) 0.29992(6) 0.0212 1.0000 Uani . .
C8 C 0.71864(11) 0.05039(4) 0.42912(7) 0.0187 1.0000 Uani . .
C9 C 0.73749(10) -0.02177(4) 0.46158(6) 0.0144 1.0000 Uani . .
C10 C 0.40460(10) 0.42177(4) 0.88514(5) 0.0124 1.0000 Uani . .
C11 C 0.45130(11) 0.48022(4) 0.81832(6) 0.0159 1.0000 Uani . .
C12 C 0.51918(11) 0.46287(5) 0.72609(6) 0.0167 1.0000 Uani . .
C13 C 0.51175(11) 0.33436(4) 0.76144(6) 0.0156 1.0000 Uani . .
C14 C 0.44216(11) 0.34744(4) 0.85448(5) 0.0139 1.0000 Uani . .
Zr1 Zr 0.7500 0.285383(5) 0.2500 0.0073 1.0000 Uani S T
H6 H 0.4599 -0.0979 0.2927 0.0218 1.0000 Uiso R .
H7 H 0.4420 0.0281 0.2433 0.0266 1.0000 Uiso R .
H8 H 0.7806 0.0904 0.4610 0.0240 1.0000 Uiso R .
H9 H 0.8141 -0.0330 0.5178 0.0180 1.0000 Uiso R .
H11 H 0.4326 0.5305 0.8356 0.0198 1.0000 Uiso R .
H12 H 0.5459 0.5003 0.6792 0.0212 1.0000 Uiso R .
H13 H 0.5372 0.2848 0.7375 0.0195 1.0000 Uiso R .
H14 H 0.4144 0.3069 0.8973 0.0185 1.0000 Uiso R .
H22 H 0.7000 -0.1590 0.5019 0.0223 1.0000 Uiso R .
H21 H 0.5696 -0.1834 0.4230 0.0230 1.0000 Uiso R .
H41 H 0.2912 0.3982 1.0115 0.0206 1.0000 Uiso R .
H3 H 0.5919 0.3824 0.6388 0.0226 1.0000 Uiso R .
H42 H 0.2808 0.4791 0.9866 0.0206 1.0000 Uiso R .
H1 H 0.5989 0.1123 0.3293 0.0287 1.0000 Uiso R .
H92 H 0.8275 0.1939 0.6024 0.0487 1.0000 Uiso R .
H91 H 1.0267 0.1656 0.6034 0.0504 1.0000 Uiso R .

loop_
_atom_site_aniso_label
_atom_site_aniso_U_11
_atom_site_aniso_U_22
_atom_site_aniso_U_33
_atom_site_aniso_U_23
_atom_site_aniso_U_13
_atom_site_aniso_U_12
O1 0.0142(2) 0.0108(2) 0.0116(2) -0.00259(17) -0.00315(17) 0.00261(17)
O2 0.0137(2) 0.0094(2) 0.0151(2) 0.00040(17) -0.00363(18) -0.00037(17)
O3 0.0149(2) 0.0149(2) 0.0157(2) -0.00189(19) -0.00491(19) 0.00037(19)
O4 0.0194(2) 0.0119(2) 0.0155(2) -0.00003(19) -0.00444(19) 0.00336(19)
O5 0.0171(2) 0.0087(2) 0.0095(2) -0.00018(17) 0.00078(17) 0.00021(17)
O6 0.0155(2) 0.0095(2) 0.0099(2) 0.00051(17) 0.00075(17) 0.00205(17)
O7 0.0222(3) 0.0103(2) 0.0125(2) -0.00178(18) 0.00393(19) -0.00029(19)
O8 0.0171(2) 0.0125(2) 0.0092(2) 0.00055(17) 0.00004(17) -0.00031(18)
O9 0.0268(3) 0.0276(3) 0.0401(4) 0.0122(3) 0.0000(3) 0.0047(3)
N1 0.0195(3) 0.0152(3) 0.0304(4) 0.0124(3) 0.0061(3) 0.0035(2)
N2 0.0231(3) 0.0109(3) 0.0180(3) 0.0031(2) -0.0056(2) -0.0033(2)
N3 0.0141(3) 0.0221(3) 0.0102(3) -0.0011(2) 0.0006(2) 0.0026(2)
N4 0.0207(3) 0.0129(3) 0.0132(3) -0.0004(2) 0.0046(2) 0.0031(2)
C1 0.0118(3) 0.0111(3) 0.0096(3) -0.0011(2) 0.0005(2) 0.0006(2)
C2 0.0114(3) 0.0104(3) 0.0106(3) -0.0001(2) 0.0009(2) -0.0005(2)
C3 0.0100(3) 0.0093(3) 0.0109(3) 0.0001(2) -0.0004(2) -0.0009(2)
C4 0.0102(3) 0.0094(3) 0.0113(3) 0.0006(2) 0.0013(2) 0.0002(2)
C5 0.0133(3) 0.0118(3) 0.0130(3) 0.0024(2) 0.0001(2) -0.0004(2)
C6 0.0168(3) 0.0210(4) 0.0143(3) 0.0039(3) -0.0023(2) -0.0004(3)
C7 0.0171(3) 0.0271(4) 0.0194(4) 0.0120(3) 0.0014(3) 0.0041(3)
C8 0.0172(3) 0.0118(3) 0.0271(4) 0.0027(3) 0.0046(3) -0.0014(2)
C9 0.0143(3) 0.0120(3) 0.0170(3) 0.0017(2) -0.0007(2) -0.0015(2)
C10 0.0122(3) 0.0135(3) 0.0116(3) 0.0001(2) -0.0003(2) 0.0026(2)
C11 0.0183(3) 0.0135(3) 0.0159(3) 0.0027(2) 0.0026(2) 0.0044(2)
C12 0.0162(3) 0.0193(3) 0.0147(3) 0.0049(3) 0.0013(2) 0.0043(3)
C13 0.0157(3) 0.0165(3) 0.0147(3) -0.0036(2) 0.0005(2) 0.0014(2)
C14 0.0154(3) 0.0129(3) 0.0134(3) -0.0004(2) 0.0009(2) 0.0016(2)
Zr1 0.00975(4) 0.00540(4) 0.00674(4) 0.0000 -0.00077(3) 0.0000

loop_
_atom_type_symbol
_atom_type_scat_dispersion_real
_atom_type_scat_dispersion_imag
_atom_type_scat_Cromer_Mann_a1
_atom_type_scat_Cromer_Mann_b1
_atom_type_scat_Cromer_Mann_a2
_atom_type_scat_Cromer_Mann_b2
_atom_type_scat_Cromer_Mann_a3
_atom_type_scat_Cromer_Mann_b3
_atom_type_scat_Cromer_Mann_a4
_atom_type_scat_Cromer_Mann_b4
_atom_type_scat_Cromer_Mann_c
_atom_type_scat_source
C 0.0033 0.0016 2.3100 20.8439 1.0200 10.2075 1.5886 0.5687 0.8650 51.6512 0.2156 'International Tables Vol C 4.2.6.8 and 6.1.1.4'
H 0.0000 0.0000 0.4930 10.5109 0.3229 26.1257 0.1402 3.1424 0.0408 57.7998 0.0030 'International Tables Vol C 4.2.6.8 and 6.1.1.4'
N 0.0061 0.0033 12.2126 0.0057 3.1322 9.8933 2.0125 28.9975 1.1663 0.5826 -11.5290 'International Tables Vol C 4.2.6.8 and 6.1.1.4'
O 0.0106 0.0060 3.0485 13.2771 2.2868 5.7011 1.5463 0.3239 0.8670 32.9089 0.2508 'International Tables Vol C 4.2.6.8 and 6.1.1.4'
Zr -2.9673 0.5597 17.8765 1.2762 10.9480 11.9160 5.4173 0.1176 3.6572 87.6627 2.0693 'International Tables Vol C 4.2.6.8 and 6.1.1.4'

loop_
_geom_angle_atom_site_label_1
_geom_angle_site_symmetry_1
_geom_angle_atom_site_label_2
_geom_angle_atom_site_label_3
_geom_angle_site_symmetry_3
_geom_angle
_geom_angle_publ_flag
C1 . O1 Zr1 . 119.14(4) yes
C2 . O2 Zr1 . 119.02(4) yes
C3 . O5 Zr1 . 117.87(4) yes
C4 . O6 Zr1 . 119.59(4) yes
H92 . O9 H91 . 108.2 no
C7 . N1 C8 . 121.56(7) yes
C7 . N1 H1 . 118.7 no
C8 . N1 H1 . 119.7 no
C5 . N2 H22 . 118.2 no
C5 . N2 H21 . 118.9 no
H22 . N2 H21 . 116.7 no
C12 . N3 C13 . 120.91(6) yes
C12 . N3 H3 . 118.7 no
C13 . N3 H3 . 120.4 no
C10 . N4 H41 . 119.8 no
C10 . N4 H42 . 120.0 no
H41 . N4 H42 . 117.9 no
O1 . C1 O4 . 125.47(7) yes
O1 . C1 C2 . 112.68(6) yes
O4 . C1 C2 . 121.85(6) yes
C1 . C2 O2 . 113.05(6) yes
C1 . C2 O3 . 120.08(6) yes
O2 . C2 O3 . 126.85(7) yes
O5 . C3 O8 . 126.30(6) yes
O5 . C3 C4 . 113.81(6) yes
O8 . C3 C4 . 119.85(6) yes
C3 . C4 O6 . 113.95(6) yes
C3 . C4 O7 . 119.77(6) yes
O6 . C4 O7 . 126.26(7) yes
N2 . C5 C6 . 121.37(7) yes
N2 . C5 C9 . 120.72(7) yes
C6 . C5 C9 . 117.90(7) yes
C5 . C6 C7 . 119.10(8) yes
C5 . C6 H6 . 120.4 no
C7 . C6 H6 . 120.5 no
C6 . C7 N1 . 121.14(7) yes
C6 . C7 H7 . 122.3 no
N1 . C7 H7 . 116.5 no
N1 . C8 C9 . 120.51(8) yes
N1 . C8 H8 . 117.6 no
C9 . C8 H8 . 121.9 no
C5 . C9 C8 . 119.74(7) yes
C5 . C9 H9 . 119.6 no
C8 . C9 H9 . 120.6 no
N4 . C10 C11 . 121.82(7) yes
N4 . C10 C14 . 120.61(7) yes
C11 . C10 C14 . 117.57(6) yes
C10 . C11 C12 . 119.41(7) yes
C10 . C11 H11 . 121.1 no
C12 . C11 H11 . 119.5 no
C11 . C12 N3 . 121.28(7) yes
C11 . C12 H12 . 121.3 no
N3 . C12 H12 . 117.4 no
N3 . C13 C14 . 121.04(7) yes
N3 . C13 H13 . 116.7 no
C14 . C13 H13 . 122.2 no
C10 . C14 C13 . 119.69(7) yes
C10 . C14 H14 . 120.2 no
C13 . C14 H14 . 120.1 no
O5 . Zr1 O5 3_655 136.84(3) yes
O5 . Zr1 O2 3_655 115.37(2) yes
O5 3_655 Zr1 O2 3_655 78.28(2) yes
O5 . Zr1 O2 . 78.28(2) yes
O5 3_655 Zr1 O2 . 115.37(2) yes
O2 3_655 Zr1 O2 . 144.32(3) yes
O5 . Zr1 O1 . 74.58(2) yes
O5 3_655 Zr1 O1 . 72.34(2) yes
O2 3_655 Zr1 O1 . 142.487(19) yes
O2 . Zr1 O1 . 71.396(19) yes
O5 . Zr1 O1 3_655 72.34(2) yes
O5 3_655 Zr1 O1 3_655 74.58(2) yes
O2 3_655 Zr1 O1 3_655 71.396(19) yes
O2 . Zr1 O1 3_655 142.487(19) yes
O1 . Zr1 O1 3_655 78.60(3) yes
O5 . Zr1 O6 . 72.048(19) yes
O5 3_655 Zr1 O6 . 148.611(19) yes
O2 3_655 Zr1 O6 . 76.55(2) yes
O2 . Zr1 O6 . 77.19(2) yes
O1 . Zr1 O6 . 137.843(19) yes
O5 . Zr1 O6 3_655 148.611(19) yes
O5 3_655 Zr1 O6 3_655 72.048(19) yes
O2 3_655 Zr1 O6 3_655 77.19(2) yes
O2 . Zr1 O6 3_655 76.55(2) yes
O1 . Zr1 O6 3_655 113.98(2) yes
O1 3_655 Zr1 O6 . 113.98(2) yes
O1 3_655 Zr1 O6 3_655 137.843(19) yes
O6 . Zr1 O6 3_655 84.28(3) yes

loop_
_geom_bond_atom_site_label_1
_geom_bond_atom_site_label_2
_geom_bond_distance
_geom_bond_publ_flag
O1 C1 1.2919(8) yes
O1 Zr1 2.1775(5) yes
O2 C2 1.2812(8) yes
O2 Zr1 2.2013(5) yes
O3 C2 1.2291(9) yes
O4 C1 1.2251(9) yes
O5 C3 1.2751(8) yes
O5 Zr1 2.2440(5) yes
O6 C4 1.2838(8) yes
O6 Zr1 2.1566(5) yes
O7 C4 1.2304(8) yes
O8 C3 1.2383(8) yes
O9 H92 0.920 no
O9 H91 0.916 no
N1 C7 1.3474(13) yes
N1 C8 1.3463(11) yes
N1 H1 0.869 no
N2 C5 1.3451(9) yes
N2 H22 0.858 no
N2 H21 0.863 no
N3 C12 1.3490(11) yes
N3 C13 1.3502(10) yes
N3 H3 0.876 no
N4 C10 1.3375(9) yes
N4 H41 0.874 no
N4 H42 0.862 no
C1 C2 1.5546(10) yes
C3 C4 1.5472(10) yes
C5 C6 1.4179(10) yes
C5 C9 1.4161(10) yes
C6 C7 1.3681(12) yes
C6 H6 0.937 no
C7 H7 0.952 no
C8 C9 1.3688(10) yes
C8 H8 0.940 no
C9 H9 0.948 no
C10 C11 1.4186(10) yes
C10 C14 1.4173(10) yes
C11 C12 1.3676(11) yes
C11 H11 0.938 no
C12 H12 0.940 no
C13 C14 1.3668(10) yes
C13 H13 0.960 no
C14 H14 0.948 no

loop_
_geom_hbond_atom_site_label_D
_geom_hbond_atom_site_label_H
_geom_hbond_atom_site_label_A
_geom_hbond_site_symmetry_A
_geom_hbond_angle_DHA
_geom_hbond_distance_DH
_geom_hbond_distance_HA
_geom_hbond_distance_DA
_geom_hbond_publ_flag
C6 H6 O9 4_454 146.0 0.937 2.508 3.3250(10) yes
C7 H7 O4 3_655 146.0 0.952 2.569 3.3998(10) yes
C9 H9 O4 2_756 135.0 0.948 2.477 3.2181(10) yes
C14 H14 O3 3_656 138.0 0.948 2.598 3.3631(10) yes
N2 H22 O3 2_756 123.0 0.858 2.466 3.0215(10) yes
N2 H22 O4 2_756 160.0 0.858 2.062 2.8840(10) yes
N2 H21 O8 2_656 155.0 0.863 2.184 2.9893(10) yes
N4 H41 O3 3_656 161.0 0.874 2.176 3.0171(10) yes
N3 H3 O7 . 149.0 0.876 2.022 2.8067(10) yes
N3 H3 O8 . 129.0 0.876 2.291 2.9271(10) yes
N4 H42 O7 4_465 170.0 0.862 2.118 2.9693(10) yes
N1 H1 O1 3_655 157.0 0.869 1.918 2.7379(10) yes
N1 H1 O5 . 134.0 0.869 2.574 3.2355(10) yes
O9 H92 O8 . 175.0 0.920 1.944 2.8616(10) yes
O9 H91 N2 2_756 163.0 0.916 2.368 3.2557(10) yes
